data_7131819
loop_
_publ_author_name
'Weinert, Hanns M.'
'Schulte, Yannick'
'Gehlhaar, Alexander'
'W&#xf6;lper, Christoph'
'Haberhauer, Gebhard'
'Schulz, Stephan'

_publ_section_title
;
 Metal-coordinated distibene and dibismuthene dications - isoelectronic
 analogues of butadiene dications.
;
_journal_issue 50
_journal_name_full 'Chemical communications (Cambridge, England)'
_journal_page_first 7755
_journal_page_last 7758
_journal_paper_doi 10.1039/d3cc01844j
_journal_volume 59
_journal_year 2023
_chemical_formula_sum 'C60 H82 Bi F6 Ga2 N4 O6 S2'
_chemical_formula_weight 1481.83
_space_group_crystal_system monoclinic
_space_group_IT_number 15
_space_group_name_Hall '-C 2yc'
_space_group_name_H-M_alt 'C 1 2/c 1'
_atom_sites_solution_hydrogens geom
_atom_sites_solution_primary direct
_atom_sites_solution_secondary difmap
_audit_creation_method SHELXL-2017/1
_audit_update_record
;
2023-01-19 deposited with the CCDC.	2023-05-26 downloaded from the CCDC.
;
_cell_angle_alpha 90
_cell_angle_beta 102.543(4)
_cell_angle_gamma 90
_cell_formula_units_Z 4
_cell_length_a 21.384(4)
_cell_length_b 12.297(2)
_cell_length_c 25.544(5)
_cell_measurement_reflns_used 9909
_cell_measurement_temperature 100(2)
_cell_measurement_theta_max 28.98
_cell_measurement_theta_min 2.17
_cell_volume 6557(2)
_computing_cell_refinement 'BRUKER APEX3(v2019.1-0)'
_computing_data_collection 'BRUKER APEX3(v2019.1-0)'
_computing_data_reduction 'BRUKER APEX3(v2019.1-0)'
_computing_molecular_graphics 'ORTEP/PLATON (Spek)'
_computing_publication_material 'BRUKER AXS SHELXTL (c) 2008 / Vers. 2008/4'
_computing_structure_refinement 'SHELXL-2017/1 (Sheldrick, 2017)'
_computing_structure_solution 'BRUKER APEX3(v2019.1-0)'
_diffrn_ambient_temperature 100(2)
_diffrn_detector_area_resol_mean 512
_diffrn_measured_fraction_theta_full 0.999
_diffrn_measured_fraction_theta_max 0.997
_diffrn_measurement_device_type 'Bruker D8 KAPPA II (APEX II detector)'
_diffrn_measurement_method 'Data collection strategy APEX 3/QUEEN'
_diffrn_radiation_monochromator 'Triumph Goebel mirror'
_diffrn_radiation_source 'fine-focus sealed tube'
_diffrn_radiation_type MoK\a
_diffrn_radiation_wavelength 0.71073
_diffrn_reflns_av_R_equivalents 0.0715
_diffrn_reflns_av_unetI/netI 0.0410
_diffrn_reflns_Laue_measured_fraction_full 0.999
_diffrn_reflns_Laue_measured_fraction_max 0.997
_diffrn_reflns_limit_h_max 32
_diffrn_reflns_limit_h_min -33
_diffrn_reflns_limit_k_max 18
_diffrn_reflns_limit_k_min -18
_diffrn_reflns_limit_l_max 39
_diffrn_reflns_limit_l_min -38
_diffrn_reflns_number 120726
_diffrn_reflns_point_group_measured_fraction_full 0.999
_diffrn_reflns_point_group_measured_fraction_max 0.997
_diffrn_reflns_theta_full 25.242
_diffrn_reflns_theta_max 33.353
_diffrn_reflns_theta_min 1.922
_exptl_absorpt_coefficient_mu 3.623
_exptl_absorpt_correction_T_max 0.75
_exptl_absorpt_correction_T_min 0.60
_exptl_absorpt_correction_type multi-scan
_exptl_absorpt_process_details
; 
 SADABS
 R.H. Blessing, Acta Cryst. (1995) A51 33-38 
;
_exptl_crystal_colour orange
_exptl_crystal_density_diffrn 1.501
_exptl_crystal_description tablet
_exptl_crystal_F_000 2996
_exptl_crystal_size_max 0.148
_exptl_crystal_size_mid 0.141
_exptl_crystal_size_min 0.108
_refine_diff_density_max 1.889
_refine_diff_density_min -1.449
_refine_diff_density_rms 0.136
_refine_ls_extinction_method none
_refine_ls_goodness_of_fit_ref 1.107
_refine_ls_hydrogen_treatment constr
_refine_ls_matrix_type full
_refine_ls_number_parameters 376
_refine_ls_number_reflns 12655
_refine_ls_number_restraints 0
_refine_ls_restrained_S_all 1.107
_refine_ls_R_factor_all 0.0544
_refine_ls_R_factor_gt 0.0396
_refine_ls_shift/su_max 0.002
_refine_ls_shift/su_mean 0.000
_refine_ls_structure_factor_coef Fsqd
_refine_ls_weighting_details 'w=1/[\s^2^(Fo^2^)+(0.0339P)^2^+29.9284P] where P=(Fo^2^+2Fc^2^)/3'
_refine_ls_weighting_scheme calc
_refine_ls_wR_factor_gt 0.0913
_refine_ls_wR_factor_ref 0.0962
_reflns_Friedel_coverage 0.000
_reflns_number_gt 10474
_reflns_number_total 12655
_reflns_threshold_expression 'I > 2\s(I)'
_cod_data_source_file d3cc01844j2.cif
_cod_data_source_block mw_117_10m
_cod_depositor_comments
;
The following automatic conversions were performed:

data item '_atom_sites_solution_secondary' value 'diffmap' was
changed to 'difmap'.

Automatic conversion script
Id: cif_fix_values 8170 2020-07-09 18:12:32Z antanas 
;
_cod_original_sg_symbol_H-M 'C 2/c'
_cod_database_code 7131819
_shelx_shelxl_version_number 2017/1
_shelx_space_group_comment
;
The symmetry employed for this shelxl refinement is uniquely defined
by the following loop, which should always be used as a source of
symmetry information in preference to the above space-group names.
They are only intended as comments.
;
_shelx_estimated_absorpt_t_min 0.616
_shelx_estimated_absorpt_t_max 0.696

loop_
_space_group_symop_operation_xyz
'x, y, z'
'-x, y, -z+1/2'
'x+1/2, y+1/2, z'
'-x+1/2, y+1/2, -z+1/2'
'-x, -y, -z'
'x, -y, z-1/2'
'-x+1/2, -y+1/2, -z'
'x+1/2, -y+1/2, z-1/2'

loop_
_atom_site_label
_atom_site_type_symbol
_atom_site_fract_x
_atom_site_fract_y
_atom_site_fract_z
_atom_site_U_iso_or_equiv
_atom_site_adp_type
_atom_site_occupancy
_atom_site_site_symmetry_order
_atom_site_calc_flag
_atom_site_refinement_flags_posn
_atom_site_refinement_flags_adp
_atom_site_refinement_flags_occupancy
_atom_site_disorder_assembly
_atom_site_disorder_group
Bi1 Bi 0.500000 0.81766(2) 0.750000 0.01892(4) Uani 1 2 d S T P . .
Ga2 Ga 0.49734(2) 0.70134(2) 0.66073(2) 0.01227(6) Uani 1 1 d . . . . .
S1 S 0.56726(4) 0.48277(6) 0.62751(3) 0.01897(13) Uani 1 1 d . . . . .
F1 F 0.65330(11) 0.4345(2) 0.71409(10) 0.0404(6) Uani 1 1 d . . . . .
F2 F 0.56825(11) 0.33580(16) 0.70258(10) 0.0340(5) Uani 1 1 d . . . . .
F3 F 0.63671(14) 0.31028(18) 0.65297(13) 0.0483(7) Uani 1 1 d . . . . .
O1 O 0.53812(11) 0.55493(16) 0.66278(9) 0.0191(4) Uani 1 1 d . . . . .
O2 O 0.52134(12) 0.4181(2) 0.59146(11) 0.0318(6) Uani 1 1 d . . . . .
O3 O 0.61747(11) 0.53273(18) 0.60707(10) 0.0238(5) Uani 1 1 d . . . . .
N1 N 0.42690(11) 0.6802(2) 0.59969(9) 0.0160(4) Uani 1 1 d . . . . .
N2 N 0.55176(11) 0.78346(19) 0.62386(9) 0.0126(4) Uani 1 1 d . . . . .
C1 C 0.44180(14) 0.6711(2) 0.55151(11) 0.0179(5) Uani 1 1 d . . . . .
C2 C 0.50205(14) 0.6977(2) 0.54102(11) 0.0163(5) Uani 1 1 d . . . . .
H2 H 0.510054 0.671540 0.508092 0.020 Uiso 1 1 calc R U . . .
C3 C 0.55115(13) 0.7573(2) 0.57280(11) 0.0147(5) Uani 1 1 d . . . . .
C4 C 0.39195(16) 0.6293(3) 0.50443(13) 0.0263(7) Uani 1 1 d . . . . .
H4A H 0.402423 0.654064 0.470898 0.040 Uiso 1 1 calc R U . . .
H4B H 0.349676 0.657009 0.506752 0.040 Uiso 1 1 calc R U . . .
H4C H 0.391466 0.549579 0.505168 0.040 Uiso 1 1 calc R U . . .
C5 C 0.60666(15) 0.7919(3) 0.54890(13) 0.0218(6) Uani 1 1 d . . . . .
H5A H 0.592792 0.794950 0.509750 0.033 Uiso 1 1 calc R U . . .
H5B H 0.641675 0.739339 0.558795 0.033 Uiso 1 1 calc R U . . .
H5C H 0.621541 0.863948 0.562620 0.033 Uiso 1 1 calc R U . . .
C6 C 0.36070(14) 0.6640(3) 0.60394(11) 0.0187(5) Uani 1 1 d . . . . .
C7 C 0.33830(15) 0.5580(3) 0.61022(13) 0.0230(6) Uani 1 1 d . . . . .
C8 C 0.27378(16) 0.5455(3) 0.61251(14) 0.0290(7) Uani 1 1 d . . . . .
H8 H 0.257683 0.474944 0.617161 0.035 Uiso 1 1 calc R U . . .
C9 C 0.23331(16) 0.6338(4) 0.60811(14) 0.0316(8) Uani 1 1 d . . . . .
H9 H 0.189576 0.623731 0.609218 0.038 Uiso 1 1 calc R U . . .
C10 C 0.25632(15) 0.7375(3) 0.60208(14) 0.0283(7) Uani 1 1 d . . . . .
H10 H 0.227801 0.797594 0.598763 0.034 Uiso 1 1 calc R U . . .
C11 C 0.32022(15) 0.7556(3) 0.60076(12) 0.0216(6) Uani 1 1 d . . . . .
C12 C 0.38168(17) 0.4596(3) 0.61481(15) 0.0278(7) Uani 1 1 d . . . . .
H12 H 0.421966 0.482498 0.604053 0.033 Uiso 1 1 calc R U . . .
C13 C 0.3521(2) 0.3665(3) 0.5776(2) 0.0430(10) Uani 1 1 d . . . . .
H13A H 0.338665 0.393825 0.540856 0.065 Uiso 1 1 calc R U . . .
H13B H 0.314879 0.337410 0.589538 0.065 Uiso 1 1 calc R U . . .
H13C H 0.383964 0.308735 0.578703 0.065 Uiso 1 1 calc R U . . .
C14 C 0.3999(2) 0.4201(4) 0.67335(18) 0.0392(9) Uani 1 1 d . . . . .
H14A H 0.361717 0.392200 0.684178 0.059 Uiso 1 1 calc R U . . .
H14B H 0.417767 0.480863 0.696686 0.059 Uiso 1 1 calc R U . . .
H14C H 0.431954 0.362080 0.676442 0.059 Uiso 1 1 calc R U . . .
C15 C 0.34357(15) 0.8708(3) 0.59489(13) 0.0236(6) Uani 1 1 d . . . . .
H15 H 0.390552 0.872494 0.611032 0.028 Uiso 1 1 calc R U . . .
C16 C 0.3346(3) 0.9024(4) 0.53602(17) 0.0454(10) Uani 1 1 d . . . . .
H16A H 0.358297 0.851638 0.517997 0.068 Uiso 1 1 calc R U . . .
H16B H 0.350756 0.976371 0.533406 0.068 Uiso 1 1 calc R U . . .
H16C H 0.288959 0.899665 0.518807 0.068 Uiso 1 1 calc R U . . .
C17 C 0.3115(2) 0.9547(4) 0.62447(19) 0.0417(10) Uani 1 1 d . . . . .
H17A H 0.330575 1.026312 0.621766 0.063 Uiso 1 1 calc R U . . .
H17B H 0.317680 0.933984 0.662300 0.063 Uiso 1 1 calc R U . . .
H17C H 0.265524 0.957522 0.608319 0.063 Uiso 1 1 calc R U . . .
C18 C 0.59232(13) 0.8678(2) 0.65254(11) 0.0145(5) Uani 1 1 d . . . . .
C19 C 0.64868(14) 0.8403(2) 0.68994(11) 0.0171(5) Uani 1 1 d . . . . .
C20 C 0.68229(15) 0.9232(3) 0.72122(13) 0.0241(6) Uani 1 1 d . . . . .
H20 H 0.720963 0.906274 0.746095 0.029 Uiso 1 1 calc R U . . .
C21 C 0.66055(17) 1.0294(3) 0.71684(15) 0.0289(7) Uani 1 1 d . . . . .
H21 H 0.683375 1.084369 0.739328 0.035 Uiso 1 1 calc R U . . .
C22 C 0.60537(17) 1.0552(3) 0.67951(15) 0.0263(6) Uani 1 1 d . . . . .
H22 H 0.590834 1.128444 0.676530 0.032 Uiso 1 1 calc R U . . .
C23 C 0.57063(14) 0.9766(2) 0.64623(12) 0.0185(5) Uani 1 1 d . . . . .
C24 C 0.67435(14) 0.7254(3) 0.69621(12) 0.0201(5) Uani 1 1 d . . . . .
H24 H 0.641841 0.676994 0.673422 0.024 Uiso 1 1 calc R U . . .
C25 C 0.73659(18) 0.7156(3) 0.67617(16) 0.0318(8) Uani 1 1 d . . . . .
H25A H 0.749406 0.639053 0.676556 0.048 Uiso 1 1 calc R U . . .
H25B H 0.770376 0.757671 0.699623 0.048 Uiso 1 1 calc R U . . .
H25C H 0.729831 0.743886 0.639495 0.048 Uiso 1 1 calc R U . . .
C26 C 0.68378(19) 0.6859(3) 0.75415(15) 0.0309(7) Uani 1 1 d . . . . .
H26A H 0.643125 0.691192 0.765776 0.046 Uiso 1 1 calc R U . . .
H26B H 0.716040 0.731254 0.777371 0.046 Uiso 1 1 calc R U . . .
H26C H 0.698228 0.610119 0.756449 0.046 Uiso 1 1 calc R U . . .
C27 C 0.51271(16) 1.0126(3) 0.60412(14) 0.0242(6) Uani 1 1 d . . . . .
H27 H 0.489708 0.946260 0.587306 0.029 Uiso 1 1 calc R U . . .
C28 C 0.5347(2) 1.0784(3) 0.56020(17) 0.0400(9) Uani 1 1 d . . . . .
H28A H 0.564628 1.034681 0.544847 0.060 Uiso 1 1 calc R U . . .
H28B H 0.556120 1.145019 0.575788 0.060 Uiso 1 1 calc R U . . .
H28C H 0.497443 1.097356 0.531963 0.060 Uiso 1 1 calc R U . . .
C29 C 0.46648(19) 1.0798(3) 0.62836(19) 0.0391(9) Uani 1 1 d . . . . .
H29A H 0.427055 1.092232 0.601251 0.059 Uiso 1 1 calc R U . . .
H29B H 0.486272 1.149762 0.640589 0.059 Uiso 1 1 calc R U . . .
H29C H 0.456310 1.040578 0.658869 0.059 Uiso 1 1 calc R U . . .
C30 C 0.60879(17) 0.3860(3) 0.67789(15) 0.0270(7) Uani 1 1 d . . . . .

loop_
_atom_site_aniso_label
_atom_site_aniso_U_11
_atom_site_aniso_U_22
_atom_site_aniso_U_33
_atom_site_aniso_U_23
_atom_site_aniso_U_13
_atom_site_aniso_U_12
Bi1 0.03325(9) 0.01314(6) 0.01172(6) 0.000 0.00786(6) 0.000
Ga2 0.01269(13) 0.01315(12) 0.01110(13) -0.00059(9) 0.00287(10) -0.00090(9)
S1 0.0200(3) 0.0173(3) 0.0210(3) -0.0047(2) 0.0074(3) -0.0002(2)
F1 0.0279(11) 0.0412(13) 0.0466(14) 0.0124(11) -0.0041(10) 0.0040(10)
F2 0.0416(13) 0.0214(9) 0.0451(13) 0.0045(9) 0.0230(11) 0.0003(8)
F3 0.0607(17) 0.0221(10) 0.0755(19) 0.0068(11) 0.0442(15) 0.0175(10)
O1 0.0222(10) 0.0156(9) 0.0209(10) -0.0009(7) 0.0075(8) 0.0040(8)
O2 0.0249(12) 0.0370(13) 0.0353(14) -0.0194(11) 0.0106(10) -0.0078(10)
O3 0.0260(12) 0.0221(10) 0.0266(11) -0.0033(8) 0.0125(9) -0.0021(9)
N1 0.0126(10) 0.0222(10) 0.0133(10) -0.0016(9) 0.0030(8) -0.0018(9)
N2 0.0111(10) 0.0160(9) 0.0103(9) 0.0004(7) 0.0014(8) -0.0014(8)
C1 0.0165(12) 0.0220(13) 0.0146(11) -0.0030(10) 0.0021(10) -0.0014(10)
C2 0.0164(12) 0.0199(12) 0.0129(11) -0.0019(9) 0.0042(9) -0.0013(9)
C3 0.0135(12) 0.0171(11) 0.0138(11) 0.0026(9) 0.0035(9) 0.0011(9)
C4 0.0192(14) 0.0419(19) 0.0174(14) -0.0075(13) 0.0028(11) -0.0074(13)
C5 0.0185(14) 0.0312(15) 0.0168(13) -0.0001(11) 0.0064(11) -0.0044(11)
C6 0.0134(12) 0.0288(14) 0.0139(12) -0.0034(10) 0.0028(10) -0.0025(10)
C7 0.0182(14) 0.0319(15) 0.0198(14) -0.0059(12) 0.0062(11) -0.0078(12)
C8 0.0198(15) 0.0427(19) 0.0258(16) -0.0074(14) 0.0078(12) -0.0132(14)
C9 0.0133(14) 0.059(2) 0.0234(16) -0.0075(15) 0.0050(12) -0.0076(14)
C10 0.0120(13) 0.052(2) 0.0211(15) -0.0030(14) 0.0035(11) 0.0022(13)
C11 0.0153(13) 0.0348(16) 0.0143(12) -0.0034(11) 0.0022(10) 0.0016(12)
C12 0.0257(16) 0.0268(15) 0.0345(18) -0.0048(13) 0.0139(14) -0.0081(12)
C13 0.046(2) 0.035(2) 0.053(3) -0.0167(18) 0.022(2) -0.0155(18)
C14 0.038(2) 0.039(2) 0.042(2) 0.0085(17) 0.0112(18) -0.0038(17)
C15 0.0171(14) 0.0328(16) 0.0210(14) 0.0000(12) 0.0039(11) 0.0047(12)
C16 0.062(3) 0.046(2) 0.0276(19) 0.0083(17) 0.0104(19) 0.002(2)
C17 0.041(2) 0.039(2) 0.051(3) -0.0082(18) 0.024(2) 0.0058(17)
C18 0.0140(12) 0.0160(11) 0.0130(11) -0.0005(9) 0.0015(9) -0.0036(9)
C19 0.0148(12) 0.0202(12) 0.0158(12) 0.0003(9) 0.0019(10) -0.0019(9)
C20 0.0182(14) 0.0261(14) 0.0244(15) -0.0024(12) -0.0031(11) -0.0046(11)
C21 0.0267(17) 0.0241(15) 0.0318(17) -0.0054(13) -0.0022(14) -0.0105(12)
C22 0.0278(16) 0.0167(13) 0.0338(17) 0.0009(12) 0.0052(14) -0.0040(11)
C23 0.0178(13) 0.0168(12) 0.0197(13) 0.0037(10) 0.0012(11) -0.0020(10)
C24 0.0152(13) 0.0225(13) 0.0201(13) -0.0002(10) -0.0016(11) 0.0007(10)
C25 0.0249(17) 0.0418(19) 0.0303(18) 0.0064(15) 0.0093(14) 0.0112(14)
C26 0.0329(18) 0.0329(17) 0.0281(16) 0.0094(14) 0.0094(14) 0.0091(15)
C27 0.0227(15) 0.0177(12) 0.0285(16) 0.0045(11) -0.0025(12) -0.0003(11)
C28 0.043(2) 0.037(2) 0.036(2) 0.0170(16) -0.0016(17) -0.0028(17)
C29 0.0277(19) 0.0321(18) 0.052(3) -0.0012(17) -0.0025(17) 0.0070(15)
C30 0.0293(17) 0.0164(12) 0.0389(19) 0.0036(12) 0.0156(15) 0.0040(12)

loop_
_atom_type_symbol
_atom_type_description
_atom_type_scat_dispersion_real
_atom_type_scat_dispersion_imag
_atom_type_scat_source
C C 0.0033 0.0016 'International Tables Vol C Tables 4.2.6.8 and 6.1.1.4'
H H 0.0000 0.0000 'International Tables Vol C Tables 4.2.6.8 and 6.1.1.4'
Bi Bi -4.1077 10.2566 'International Tables Vol C Tables 4.2.6.8 and 6.1.1.4'
F F 0.0171 0.0103 'International Tables Vol C Tables 4.2.6.8 and 6.1.1.4'
Ga Ga 0.2307 1.6083 'International Tables Vol C Tables 4.2.6.8 and 6.1.1.4'
N N 0.0061 0.0033 'International Tables Vol C Tables 4.2.6.8 and 6.1.1.4'
O O 0.0106 0.0060 'International Tables Vol C Tables 4.2.6.8 and 6.1.1.4'
S S 0.1246 0.1234 'International Tables Vol C Tables 4.2.6.8 and 6.1.1.4'

loop_
_geom_angle_atom_site_label_1
_geom_angle_atom_site_label_2
_geom_angle_atom_site_label_3
_geom_angle
_geom_angle_site_symmetry_1
_geom_angle_site_symmetry_3
_geom_angle_publ_flag
Ga2 Bi1 Ga2 115.54(2) 2_656 . ?
N2 Ga2 N1 97.07(10) . . ?
N2 Ga2 O1 100.25(9) . . ?
N1 Ga2 O1 99.15(10) . . ?
N2 Ga2 Bi1 103.40(7) . . ?
N1 Ga2 Bi1 128.73(7) . . ?
O1 Ga2 Bi1 122.02(6) . . ?
O3 S1 O2 117.90(15) . . ?
O3 S1 O1 114.17(13) . . ?
O2 S1 O1 113.56(14) . . ?
O3 S1 C30 104.32(15) . . ?
O2 S1 C30 104.53(17) . . ?
O1 S1 C30 99.45(14) . . ?
S1 O1 Ga2 139.21(14) . . ?
C1 N1 C6 119.0(2) . . ?
C1 N1 Ga2 116.87(19) . . ?
C6 N1 Ga2 123.85(18) . . ?
C3 N2 C18 122.9(2) . . ?
C3 N2 Ga2 117.95(18) . . ?
C18 N2 Ga2 119.10(17) . . ?
N1 C1 C2 124.3(3) . . ?
N1 C1 C4 119.4(3) . . ?
C2 C1 C4 116.3(3) . . ?
C3 C2 C1 128.1(3) . . ?
N2 C3 C2 122.8(3) . . ?
N2 C3 C5 118.9(3) . . ?
C2 C3 C5 118.3(3) . . ?
C7 C6 C11 121.7(3) . . ?
C7 C6 N1 119.7(3) . . ?
C11 C6 N1 118.6(3) . . ?
C8 C7 C6 117.9(3) . . ?
C8 C7 C12 120.1(3) . . ?
C6 C7 C12 122.0(3) . . ?
C9 C8 C7 121.1(3) . . ?
C8 C9 C10 120.1(3) . . ?
C9 C10 C11 121.5(3) . . ?
C10 C11 C6 117.6(3) . . ?
C10 C11 C15 119.8(3) . . ?
C6 C11 C15 122.6(3) . . ?
C7 C12 C13 112.7(3) . . ?
C7 C12 C14 110.4(3) . . ?
C13 C12 C14 110.5(3) . . ?
C11 C15 C16 111.2(3) . . ?
C11 C15 C17 112.8(3) . . ?
C16 C15 C17 110.0(3) . . ?
C19 C18 C23 121.1(3) . . ?
C19 C18 N2 120.2(2) . . ?
C23 C18 N2 118.4(2) . . ?
C20 C19 C18 118.2(3) . . ?
C20 C19 C24 119.5(3) . . ?
C18 C19 C24 122.3(3) . . ?
C21 C20 C19 121.5(3) . . ?
C22 C21 C20 119.6(3) . . ?
C21 C22 C23 121.6(3) . . ?
C22 C23 C18 118.0(3) . . ?
C22 C23 C27 118.3(3) . . ?
C18 C23 C27 123.6(3) . . ?
C19 C24 C26 111.6(3) . . ?
C19 C24 C25 111.1(3) . . ?
C26 C24 C25 110.9(3) . . ?
C29 C27 C23 111.9(3) . . ?
C29 C27 C28 109.9(3) . . ?
C23 C27 C28 109.8(3) . . ?
F1 C30 F2 108.9(3) . . ?
F1 C30 F3 108.7(3) . . ?
F2 C30 F3 107.9(3) . . ?
F1 C30 S1 111.4(2) . . ?
F2 C30 S1 111.6(2) . . ?
F3 C30 S1 108.4(3) . . ?

loop_
_geom_bond_atom_site_label_1
_geom_bond_atom_site_label_2
_geom_bond_distance
_geom_bond_site_symmetry_2
_geom_bond_publ_flag
Bi1 Ga2 2.6817(5) 2_656 ?
Bi1 Ga2 2.6817(5) . ?
Ga2 N2 1.933(2) . ?
Ga2 N1 1.936(2) . ?
Ga2 O1 1.996(2) . ?
S1 O3 1.430(2) . ?
S1 O2 1.432(2) . ?
S1 O1 1.494(2) . ?
S1 C30 1.835(4) . ?
F1 C30 1.317(4) . ?
F2 C30 1.329(4) . ?
F3 C30 1.339(4) . ?
N1 C1 1.341(4) . ?
N1 C6 1.457(4) . ?
N2 C3 1.341(4) . ?
N2 C18 1.445(3) . ?
C1 C2 1.410(4) . ?
C1 C4 1.514(4) . ?
C2 C3 1.388(4) . ?
C3 C5 1.509(4) . ?
C6 C7 1.409(4) . ?
C6 C11 1.412(4) . ?
C7 C8 1.402(4) . ?
C7 C12 1.513(5) . ?
C8 C9 1.378(6) . ?
C9 C10 1.387(6) . ?
C10 C11 1.392(4) . ?
C11 C15 1.520(5) . ?
C12 C13 1.534(5) . ?
C12 C14 1.540(6) . ?
C15 C16 1.525(5) . ?
C15 C17 1.527(5) . ?
C18 C19 1.407(4) . ?
C18 C23 1.414(4) . ?
C19 C20 1.394(4) . ?
C19 C24 1.512(4) . ?
C20 C21 1.384(5) . ?
C21 C22 1.383(5) . ?
C22 C23 1.392(4) . ?
C23 C27 1.519(4) . ?
C24 C26 1.529(5) . ?
C24 C25 1.531(5) . ?
C27 C29 1.519(5) . ?
C27 C28 1.538(5) . ?
